data_2207840
loop_
_publ_author_name
'Shao, Ling'
'Zhou, Xin'
'Hu, Yan'
'Fang, Jian-Xin'

_publ_section_title <i>N</i>-[4-Ferrocenyl-5-(1<i>H</i>-1,2,4-triazol-1-yl)-1,3-thiazol-2-yl]-2-nitrobenzamide
_journal_coeditor_code OB6592
_journal_issue 1
_journal_name_full 'Acta Crystallographica Section E'
_journal_page_first m49
_journal_page_last m51
_journal_paper_doi 10.1107/S1600536805040109
_journal_volume 62
_journal_year 2006
_chemical_formula_iupac '[Fe (C5 H5) (C17 H11 N6 O3 S)]'
_chemical_formula_moiety 'C22 H16 Fe N6 O3 S'
_chemical_formula_sum 'C22 H16 Fe N6 O3 S'
_chemical_formula_weight 500.32
_chemical_name_systematic
;
N-[4-Ferrocenyl-5-(1H-1,2,4-triazol-1-yl)-1,3-thiazol-2-yl]-2-nitrobenzamide
;
_space_group_IT_number 14
_symmetry_cell_setting monoclinic
_symmetry_space_group_name_Hall '-P 2ybc'
_symmetry_space_group_name_H-M 'P 1 21/c 1'
_atom_sites_solution_hydrogens geom
_atom_sites_solution_primary direct
_atom_sites_solution_secondary difmap
_cell_angle_alpha 90.00
_cell_angle_beta 111.046(2)
_cell_angle_gamma 90.00
_cell_formula_units_Z 8
_cell_length_a 11.9851(15)
_cell_length_b 28.541(4)
_cell_length_c 13.4467(17)
_cell_measurement_reflns_used 3749
_cell_measurement_temperature 294(2)
_cell_measurement_theta_max 22.54
_cell_measurement_theta_min 2.69
_cell_volume 4292.8(10)
_computing_cell_refinement 'SAINT (Bruker, 1999)'
_computing_data_collection 'SMART (Bruker, 1998)'
_computing_data_reduction SAINT
_computing_molecular_graphics 'SHELXTL (Bruker, 1999)'
_computing_publication_material SHELXTL
_computing_structure_refinement 'SHELXL97 (Sheldrick, 1997)'
_computing_structure_solution 'SHELXS97 (Sheldrick, 1997)'
_diffrn_ambient_temperature 294(2)
_diffrn_measured_fraction_theta_full 0.993
_diffrn_measured_fraction_theta_max 0.993
_diffrn_measurement_device_type 'Bruker SMART CCD area-detector'
_diffrn_measurement_method '\f and \w'
_diffrn_radiation_monochromator graphite
_diffrn_radiation_source 'fine-focus sealed tube'
_diffrn_radiation_type MoK\a
_diffrn_radiation_wavelength 0.71073
_diffrn_reflns_av_R_equivalents 0.0725
_diffrn_reflns_av_sigmaI/netI 0.1028
_diffrn_reflns_limit_h_max 14
_diffrn_reflns_limit_h_min -14
_diffrn_reflns_limit_k_max 29
_diffrn_reflns_limit_k_min -35
_diffrn_reflns_limit_l_max 9
_diffrn_reflns_limit_l_min -16
_diffrn_reflns_number 24210
_diffrn_reflns_theta_full 26.45
_diffrn_reflns_theta_max 26.45
_diffrn_reflns_theta_min 1.77
_diffrn_standards_decay_% 0
_diffrn_standards_interval_count 0
_diffrn_standards_interval_time 0
_diffrn_standards_number 0
_exptl_absorpt_coefficient_mu 0.839
_exptl_absorpt_correction_T_max 0.8775
_exptl_absorpt_correction_T_min 0.8022
_exptl_absorpt_correction_type multi-scan
_exptl_absorpt_process_details '(SADABS; Sheldrick, 1996)'
_exptl_crystal_colour red
_exptl_crystal_density_diffrn 1.548
_exptl_crystal_density_method 'not measured'
_exptl_crystal_description block
_exptl_crystal_F_000 2048
_exptl_crystal_size_max 0.26
_exptl_crystal_size_mid 0.20
_exptl_crystal_size_min 0.16
_refine_diff_density_max 0.566
_refine_diff_density_min -0.482
_refine_ls_extinction_method none
_refine_ls_goodness_of_fit_ref 0.986
_refine_ls_hydrogen_treatment mixed
_refine_ls_matrix_type full
_refine_ls_number_parameters 601
_refine_ls_number_reflns 8783
_refine_ls_number_restraints 12
_refine_ls_restrained_S_all 1.015
_refine_ls_R_factor_all 0.1226
_refine_ls_R_factor_gt 0.0487
_refine_ls_shift/su_max 0.001
_refine_ls_shift/su_mean 0.000
_refine_ls_structure_factor_coef Fsqd
_refine_ls_weighting_details 'calc w = 1/[\s^2^(Fo^2^)+(0.0453P)^2^] where P=(Fo^2^+2Fc^2^)/3'
_refine_ls_weighting_scheme calc
_refine_ls_wR_factor_gt 0.0927
_refine_ls_wR_factor_ref 0.1154
_reflns_number_gt 4708
_reflns_number_total 8783
_reflns_threshold_expression I>2\s(I)
_cod_data_source_file ob6592.cif
_cod_data_source_block I
_cod_depositor_comments
;
The following automatic conversions were performed:
'_symmetry_cell_setting' value 'Monoclinic' changed to 'monoclinic'
according to '/home/saulius/struct/CIF-dictionaries/cif_core.dic'
dictionary named 'cif_core.dic' version 2.4.1 from 2010-06-29.

Automatic conversion script
Id: cif_fix_enum 1527 2010-12-29 10:47:43Z saulius 

The following automatic conversions were performed:

'_symmetry_cell_setting' value 'Monoclinic' changed to 'monoclinic'
according to /home/saulius/struct/CIF-dictionaries/cif_core.dic
dictionary named 'cif_core.dic' version 2.4.1 from 2010-06-29.

Automatic conversion script
Id: cif_fix_values 1715 2011-07-08 13:25:40Z adriana 
;
_cod_original_cell_volume 4292.8(9)
_cod_original_sg_symbol_Hall -P2ybc
_cod_original_sg_symbol_H-M 'P 21/c'
_cod_database_code 2207840
_cod_database_fobs_code 2207840

loop_
_symmetry_equiv_pos_as_xyz
'x, y, z'
'-x, y+1/2, -z+1/2'
'-x, -y, -z'
'x, -y-1/2, z-1/2'

loop_
_atom_site_label
_atom_site_fract_x
_atom_site_fract_y
_atom_site_fract_z
_atom_site_U_iso_or_equiv
_atom_site_adp_type
_atom_site_calc_flag
_atom_site_refinement_flags
_atom_site_occupancy
_atom_site_type_symbol
Fe1 0.06808(5) 0.041487(17) 0.22347(4) 0.03465(16) Uani d . 1 Fe
Fe2 0.43601(5) 0.305138(19) -0.09882(5) 0.04225(18) Uani d . 1 Fe
S1 0.07715(9) 0.14600(3) 0.57971(8) 0.0384(3) Uani d . 1 S
S2 0.82446(9) 0.40839(3) 0.15206(8) 0.0398(3) Uani d . 1 S
O1 0.2168(3) 0.14535(10) 0.7827(2) 0.0588(8) Uani d . 1 O
O2 0.4669(3) 0.12159(16) 0.7395(3) 0.1060(15) Uani d . 1 O
O3 0.5999(3) 0.06815(15) 0.7931(3) 0.1036(14) Uani d . 1 O
O4 0.9804(3) 0.39193(9) 0.3535(2) 0.0707(10) Uani d . 1 O
O5 0.7755(4) 0.36000(19) 0.4209(4) 0.1403(18) Uani d U 1 O
O6 0.7389(4) 0.31515(17) 0.5262(4) 0.1291(17) Uani d U 1 O
N1 -0.0751(3) 0.16193(10) 0.3786(2) 0.0341(8) Uani d . 1 N
N2 -0.1905(3) 0.15211(10) 0.3185(3) 0.0419(9) Uani d . 1 N
N3 -0.1470(3) 0.22760(10) 0.2986(3) 0.0410(8) Uani d . 1 N
N4 0.1172(3) 0.06419(9) 0.5170(2) 0.0330(8) Uani d . 1 N
N5 0.2322(3) 0.07966(11) 0.6956(3) 0.0358(8) Uani d . 1 N
H5A 0.264(3) 0.0525(12) 0.700(3) 0.043 Uiso d . 1 H
N6 0.5181(4) 0.09166(17) 0.8004(4) 0.0657(11) Uani d . 1 N
N7 0.6761(2) 0.43862(9) -0.0416(2) 0.0314(7) Uani d . 1 N
N8 0.5941(3) 0.46836(11) -0.0272(3) 0.0542(10) Uani d . 1 N
N9 0.6501(3) 0.49343(10) -0.1619(3) 0.0375(8) Uani d . 1 N
N10 0.7452(3) 0.32478(9) 0.0931(2) 0.0362(8) Uani d . 1 N
N11 0.8825(3) 0.32784(10) 0.2670(3) 0.0389(9) Uani d . 1 N
H11A 0.861(3) 0.3003(12) 0.276(3) 0.047 Uiso d . 1 H
N12 0.8027(4) 0.32842(16) 0.4826(4) 0.0765(13) Uani d . 1 N
C1 0.0342(3) 0.08534(11) 0.4278(3) 0.0297(9) Uani d . 1 C
C2 0.0040(3) 0.12947(12) 0.4485(3) 0.0323(9) Uani d . 1 C
C3 0.1466(3) 0.09204(12) 0.5987(3) 0.0315(9) Uani d . 1 C
C4 -0.0128(3) 0.05874(12) 0.3296(3) 0.0337(9) Uani d . 1 C
C5 -0.0006(3) 0.00919(12) 0.3246(3) 0.0375(10) Uani d . 1 C
H5 0.0404 -0.0101 0.3817 0.045 Uiso calc R 1 H
C6 -0.0609(3) -0.00563(15) 0.2190(4) 0.0490(12) Uani d . 1 C
H6 -0.0661 -0.0363 0.1944 0.059 Uiso calc R 1 H
C7 -0.1114(4) 0.03359(17) 0.1576(4) 0.0599(13) Uani d . 1 C
H7 -0.1564 0.0337 0.0850 0.072 Uiso calc R 1 H
C8 -0.0824(3) 0.07323(15) 0.2249(3) 0.0507(12) Uani d . 1 C
H8 -0.1054 0.1039 0.2039 0.061 Uiso calc R 1 H
C9 0.2329(4) 0.07118(17) 0.2679(4) 0.0620(14) Uani d . 1 C
H9 0.2686 0.0894 0.3284 0.074 Uiso calc R 1 H
C10 0.2425(4) 0.02275(16) 0.2608(4) 0.0533(12) Uani d . 1 C
H10 0.2858 0.0029 0.3160 0.064 Uiso calc R 1 H
C11 0.1761(4) 0.00910(17) 0.1567(4) 0.0565(12) Uani d . 1 C
H11 0.1678 -0.0213 0.1303 0.068 Uiso calc R 1 H
C12 0.1243(4) 0.0491(2) 0.0992(4) 0.0718(15) Uani d . 1 C
H12 0.0747 0.0501 0.0278 0.086 Uiso calc R 1 H
C13 0.1597(5) 0.08753(17) 0.1674(5) 0.0723(16) Uani d . 1 C
H13 0.1384 0.1186 0.1494 0.087 Uiso calc R 1 H
C14 -0.0522(4) 0.20668(12) 0.3655(3) 0.0417(10) Uani d . 1 C
H14 0.0212 0.2212 0.3992 0.050 Uiso calc R 1 H
C15 -0.2279(3) 0.19278(14) 0.2729(3) 0.0440(11) Uani d . 1 C
H15 -0.3057 0.1972 0.2256 0.053 Uiso calc R 1 H
C16 0.2654(4) 0.10775(13) 0.7823(3) 0.0406(10) Uani d . 1 C
C17 0.3617(3) 0.08952(12) 0.8811(3) 0.0372(10) Uani d . 1 C
C18 0.3302(4) 0.08054(15) 0.9682(4) 0.0551(12) Uani d . 1 C
H18 0.2518 0.0853 0.9637 0.066 Uiso calc R 1 H
C19 0.4138(5) 0.06457(18) 1.0616(4) 0.0797(16) Uani d . 1 C
H19 0.3916 0.0587 1.1201 0.096 Uiso calc R 1 H
C20 0.5297(5) 0.05721(19) 1.0693(4) 0.0842(18) Uani d . 1 C
H20 0.5860 0.0466 1.1330 0.101 Uiso calc R 1 H
C21 0.5626(4) 0.06548(18) 0.9838(4) 0.0716(15) Uani d . 1 C
H21 0.6408 0.0602 0.9884 0.086 Uiso calc R 1 H
C22 0.4786(4) 0.08176(14) 0.8905(3) 0.0492(11) Uani d . 1 C
C23 0.6853(3) 0.35406(12) 0.0087(3) 0.0317(9) Uani d . 1 C
C24 0.7185(3) 0.39954(11) 0.0262(3) 0.0310(9) Uani d . 1 C
C25 0.8173(3) 0.34873(12) 0.1706(3) 0.0355(9) Uani d . 1 C
C26 0.5963(3) 0.33383(12) -0.0874(3) 0.0353(9) Uani d . 1 C
C27 0.5892(3) 0.28588(13) -0.1172(3) 0.0453(11) Uani d . 1 C
H27 0.6398 0.2621 -0.0794 0.054 Uiso calc R 1 H
C28 0.4924(4) 0.28061(17) -0.2139(4) 0.0567(12) Uani d . 1 C
H28 0.4682 0.2527 -0.2512 0.068 Uiso calc R 1 H
C29 0.4384(4) 0.32452(17) -0.2443(3) 0.0582(13) Uani d . 1 C
H29 0.3721 0.3307 -0.3051 0.070 Uiso calc R 1 H
C30 0.5016(3) 0.35761(15) -0.1674(3) 0.0471(11) Uani d . 1 C
H30 0.4846 0.3894 -0.1684 0.057 Uiso calc R 1 H
C31 0.4297(5) 0.30230(19) 0.0499(4) 0.0667(14) Uani d . 1 C
H31 0.4911 0.3108 0.1125 0.080 Uiso calc R 1 H
C32 0.4118(5) 0.25731(18) 0.0027(4) 0.0772(16) Uani d . 1 C
H32 0.4589 0.2310 0.0289 0.093 Uiso calc R 1 H
C33 0.3094(5) 0.2595(2) -0.0915(4) 0.0756(16) Uani d . 1 C
H33 0.2772 0.2350 -0.1386 0.091 Uiso calc R 1 H
C34 0.2656(4) 0.3051(2) -0.1011(4) 0.0725(15) Uani d . 1 C
H34 0.1986 0.3161 -0.1562 0.087 Uiso calc R 1 H
C35 0.3389(5) 0.33175(19) -0.0140(4) 0.0705(14) Uani d . 1 C
H35 0.3287 0.3632 -0.0013 0.085 Uiso calc R 1 H
C36 0.7076(3) 0.45439(12) -0.1198(3) 0.0383(10) Uani d . 1 C
H36 0.7635 0.4399 -0.1428 0.046 Uiso calc R 1 H
C37 0.5823(4) 0.49968(13) -0.1015(3) 0.0495(12) Uani d . 1 C
H37 0.5302 0.5249 -0.1121 0.059 Uiso calc R 1 H
C38 0.9514(4) 0.35128(14) 0.3547(3) 0.0442(11) Uani d . 1 C
C39 0.9942(4) 0.32213(12) 0.4539(3) 0.0371(10) Uani d . 1 C
C40 1.1103(4) 0.30543(13) 0.4901(4) 0.0497(12) Uani d . 1 C
H40 1.1614 0.3140 0.4550 0.060 Uiso calc R 1 H
C41 1.1514(4) 0.27618(15) 0.5777(4) 0.0633(15) Uani d . 1 C
H41 1.2295 0.2651 0.6009 0.076 Uiso calc R 1 H
C42 1.0775(6) 0.26366(15) 0.6299(4) 0.0679(16) Uani d . 1 C
H42 1.1053 0.2435 0.6879 0.082 Uiso calc R 1 H
C43 0.9633(5) 0.28030(15) 0.5984(4) 0.0625(14) Uani d . 1 C
H43 0.9133 0.2721 0.6348 0.075 Uiso calc R 1 H
C44 0.9244(4) 0.30948(13) 0.5115(3) 0.0458(11) Uani d . 1 C

loop_
_atom_site_aniso_label
_atom_site_aniso_U_11
_atom_site_aniso_U_22
_atom_site_aniso_U_33
_atom_site_aniso_U_12
_atom_site_aniso_U_13
_atom_site_aniso_U_23
Fe1 0.0333(3) 0.0354(3) 0.0334(3) 0.0044(2) 0.0097(3) 0.0011(3)
Fe2 0.0442(4) 0.0478(4) 0.0356(4) -0.0112(3) 0.0153(3) -0.0027(3)
S1 0.0459(6) 0.0286(5) 0.0402(7) 0.0078(4) 0.0148(5) -0.0013(5)
S2 0.0502(6) 0.0242(5) 0.0377(6) -0.0026(4) 0.0068(5) 0.0027(5)
O1 0.070(2) 0.0466(17) 0.050(2) 0.0170(15) 0.0099(17) -0.0107(15)
O2 0.078(3) 0.157(4) 0.087(3) 0.004(3) 0.035(3) 0.059(3)
O3 0.068(3) 0.148(4) 0.108(3) -0.002(2) 0.047(3) -0.036(3)
O4 0.105(3) 0.0326(16) 0.049(2) -0.0181(16) -0.0034(19) 0.0021(15)
O5 0.125(3) 0.174(4) 0.145(4) 0.075(3) 0.076(3) 0.056(3)
O6 0.111(3) 0.148(3) 0.150(4) 0.008(3) 0.074(3) 0.021(3)
N1 0.0340(19) 0.0277(17) 0.038(2) 0.0065(14) 0.0102(17) 0.0078(15)
N2 0.0288(19) 0.0372(19) 0.059(2) 0.0051(14) 0.0148(18) 0.0058(17)
N3 0.049(2) 0.0294(18) 0.043(2) 0.0054(16) 0.0143(19) 0.0087(16)
N4 0.0390(19) 0.0274(16) 0.031(2) 0.0056(14) 0.0107(16) 0.0018(15)
N5 0.041(2) 0.0280(17) 0.035(2) 0.0055(15) 0.0088(17) 0.0000(17)
N6 0.047(3) 0.093(3) 0.057(3) -0.012(2) 0.017(2) -0.011(3)
N7 0.0341(18) 0.0274(16) 0.035(2) 0.0056(13) 0.0155(16) 0.0066(15)
N8 0.066(2) 0.047(2) 0.064(3) 0.0284(18) 0.040(2) 0.026(2)
N9 0.045(2) 0.0292(17) 0.040(2) 0.0058(15) 0.0174(18) 0.0099(16)
N10 0.0424(19) 0.0267(16) 0.031(2) -0.0034(14) 0.0036(17) 0.0012(16)
N11 0.047(2) 0.0253(17) 0.035(2) -0.0044(15) 0.0023(18) 0.0051(17)
N12 0.096(4) 0.074(3) 0.076(3) 0.014(3) 0.051(3) 0.015(3)
C1 0.032(2) 0.029(2) 0.031(2) 0.0060(16) 0.0156(19) 0.0053(18)
C2 0.033(2) 0.031(2) 0.033(2) 0.0049(16) 0.0119(19) 0.0046(18)
C3 0.035(2) 0.029(2) 0.031(2) 0.0036(16) 0.012(2) 0.0026(19)
C4 0.026(2) 0.039(2) 0.034(2) 0.0051(16) 0.007(2) -0.0031(19)
C5 0.037(2) 0.034(2) 0.044(3) -0.0010(17) 0.018(2) -0.001(2)
C6 0.038(2) 0.054(3) 0.057(3) -0.014(2) 0.019(2) -0.020(3)
C7 0.035(3) 0.093(4) 0.039(3) 0.010(2) -0.003(2) -0.017(3)
C8 0.045(3) 0.058(3) 0.042(3) 0.025(2) 0.006(2) -0.002(2)
C9 0.051(3) 0.066(3) 0.073(4) -0.026(2) 0.028(3) -0.019(3)
C10 0.038(3) 0.063(3) 0.062(4) 0.005(2) 0.022(3) 0.019(3)
C11 0.051(3) 0.064(3) 0.064(4) 0.000(2) 0.032(3) -0.012(3)
C12 0.060(3) 0.115(5) 0.046(3) 0.005(3) 0.026(3) 0.017(4)
C13 0.070(4) 0.055(3) 0.101(5) 0.007(3) 0.043(4) 0.037(3)
C14 0.048(3) 0.033(2) 0.038(3) -0.0004(19) 0.009(2) 0.000(2)
C15 0.032(2) 0.051(3) 0.048(3) 0.017(2) 0.013(2) 0.012(2)
C16 0.046(3) 0.037(2) 0.039(3) -0.001(2) 0.016(2) -0.003(2)
C17 0.040(2) 0.035(2) 0.034(3) -0.0029(18) 0.011(2) -0.0018(19)
C18 0.053(3) 0.073(3) 0.039(3) -0.007(2) 0.016(3) -0.005(3)
C19 0.083(4) 0.113(4) 0.041(3) -0.015(3) 0.020(3) 0.005(3)
C20 0.079(4) 0.098(4) 0.049(4) 0.001(3) -0.010(3) 0.018(3)
C21 0.049(3) 0.095(4) 0.057(4) 0.005(3) 0.002(3) 0.009(3)
C22 0.048(3) 0.060(3) 0.035(3) -0.003(2) 0.010(2) 0.001(2)
C23 0.034(2) 0.029(2) 0.032(2) 0.0015(17) 0.0120(19) 0.0017(18)
C24 0.033(2) 0.027(2) 0.031(2) 0.0054(16) 0.0096(19) 0.0062(17)
C25 0.039(2) 0.0273(19) 0.037(3) 0.0009(18) 0.011(2) 0.002(2)
C26 0.040(2) 0.037(2) 0.031(2) -0.0042(18) 0.014(2) 0.0013(19)
C27 0.045(3) 0.044(2) 0.047(3) -0.0036(19) 0.017(2) -0.004(2)
C28 0.056(3) 0.073(3) 0.044(3) -0.020(3) 0.021(3) -0.025(3)
C29 0.051(3) 0.082(3) 0.034(3) -0.016(3) 0.007(2) 0.007(3)
C30 0.044(3) 0.052(3) 0.040(3) -0.006(2) 0.008(2) 0.008(2)
C31 0.079(4) 0.092(4) 0.035(3) -0.029(3) 0.028(3) -0.003(3)
C32 0.105(5) 0.065(4) 0.068(4) -0.013(3) 0.038(4) 0.020(3)
C33 0.076(4) 0.090(4) 0.065(4) -0.045(3) 0.030(3) 0.000(3)
C34 0.054(3) 0.104(4) 0.071(4) -0.012(3) 0.036(3) 0.002(4)
C35 0.076(4) 0.085(4) 0.068(4) -0.006(3) 0.048(3) -0.011(3)
C36 0.041(2) 0.039(2) 0.038(3) 0.0053(18) 0.019(2) 0.005(2)
C37 0.061(3) 0.034(2) 0.053(3) 0.020(2) 0.020(3) 0.015(2)
C38 0.050(3) 0.034(2) 0.039(3) 0.002(2) 0.005(2) 0.003(2)
C39 0.046(3) 0.027(2) 0.030(2) 0.0015(18) 0.003(2) -0.0039(18)
C40 0.047(3) 0.039(2) 0.051(3) 0.001(2) 0.004(2) -0.008(2)
C41 0.062(3) 0.051(3) 0.048(3) 0.015(2) -0.016(3) -0.006(3)
C42 0.114(5) 0.039(3) 0.031(3) 0.013(3) 0.002(3) -0.003(2)
C43 0.104(4) 0.049(3) 0.041(3) 0.004(3) 0.034(3) 0.003(2)
C44 0.050(3) 0.042(2) 0.041(3) 0.009(2) 0.012(2) -0.002(2)

loop_
_atom_type_symbol
_atom_type_description
_atom_type_scat_dispersion_real
_atom_type_scat_dispersion_imag
_atom_type_scat_source
C C 0.0033 0.0016 'International Tables Vol C Tables 4.2.6.8 and 6.1.1.4'
H H 0.0000 0.0000 'International Tables Vol C Tables 4.2.6.8 and 6.1.1.4'
N N 0.0061 0.0033 'International Tables Vol C Tables 4.2.6.8 and 6.1.1.4'
O O 0.0106 0.0060 'International Tables Vol C Tables 4.2.6.8 and 6.1.1.4'
S S 0.1246 0.1234 'International Tables Vol C Tables 4.2.6.8 and 6.1.1.4'
Fe Fe 0.3463 0.8444 'International Tables Vol C Tables 4.2.6.8 and 6.1.1.4'

loop_
_geom_angle_atom_site_label_1
_geom_angle_atom_site_label_2
_geom_angle_atom_site_label_3
_geom_angle
_geom_angle_publ_flag
C3 S1 C2 87.06(17) no
C25 S2 C24 86.58(17) ?
C14 N1 N2 109.5(3) no
C14 N1 C2 126.5(3) no
N2 N1 C2 123.9(3) ?
C15 N2 N1 101.5(3) no
C14 N3 C15 101.9(3) ?
C3 N4 C1 110.9(3) no
C16 N5 C3 123.4(3) no
C16 N5 H5A 120(3) ?
C3 N5 H5A 117(3) ?
O2 N6 O3 124.8(5) no
O2 N6 C22 117.6(4) no
O3 N6 C22 117.7(5) ?
C36 N7 N8 109.1(3) ?
C36 N7 C24 130.1(3) ?
N8 N7 C24 120.7(3) ?
C37 N8 N7 101.7(3) ?
C36 N9 C37 100.8(3) ?
C25 N10 C23 110.1(3) ?
C38 N11 C25 124.6(3) ?
C38 N11 H11A 117(3) ?
C25 N11 H11A 116(3) ?
O6 N12 O5 121.7(6) ?
O6 N12 C44 120.6(5) ?
O5 N12 C44 117.4(5) ?
C2 C1 N4 112.6(3) no
C2 C1 C4 128.5(3) no
N4 C1 C4 118.8(3) ?
C1 C2 N1 129.2(3) ?
C1 C2 S1 112.6(3) no
N1 C2 S1 118.2(3) no
N4 C3 N5 121.7(3) no
N4 C3 S1 116.8(3) no
N5 C3 S1 121.5(3) ?
C8 C4 C5 106.1(3) ?
C8 C4 C1 130.5(3) ?
C5 C4 C1 123.3(3) ?
C6 C5 C4 108.7(4) ?
C6 C5 H5 125.6 ?
C4 C5 H5 125.6 ?
C7 C6 C5 108.2(4) ?
C7 C6 H6 125.9 ?
C5 C6 H6 125.9 ?
C6 C7 C8 108.0(4) ?
C6 C7 H7 126.0 ?
C8 C7 H7 126.0 ?
C7 C8 C4 108.9(4) ?
C7 C8 H8 125.5 ?
C4 C8 H8 125.5 ?
C10 C9 C13 107.7(4) ?
C10 C9 H9 126.2 ?
C13 C9 H9 126.2 ?
C9 C10 C11 108.3(4) ?
C9 C10 H10 125.8 ?
C11 C10 H10 125.8 ?
C10 C11 C12 107.9(4) ?
C10 C11 H11 126.0 ?
C12 C11 H11 126.0 ?
C13 C12 C11 108.0(5) ?
C13 C12 H12 126.0 ?
C11 C12 H12 126.0 ?
C12 C13 C9 108.1(4) ?
C12 C13 H13 126.0 ?
C9 C13 H13 126.0 ?
N3 C14 N1 111.0(3) no
N3 C14 H14 124.5 ?
N1 C14 H14 124.5 ?
N2 C15 N3 116.1(3) no
N2 C15 H15 121.9 ?
N3 C15 H15 121.9 ?
O1 C16 N5 122.1(4) no
O1 C16 C17 121.0(4) ?
N5 C16 C17 116.8(3) no
C18 C17 C22 118.1(4) ?
C18 C17 C16 117.2(4) no
C22 C17 C16 124.7(4) ?
C19 C18 C17 120.5(4) ?
C19 C18 H18 119.7 ?
C17 C18 H18 119.7 ?
C20 C19 C18 120.4(5) ?
C20 C19 H19 119.8 ?
C18 C19 H19 119.8 ?
C21 C20 C19 120.1(5) ?
C21 C20 H20 120.0 ?
C19 C20 H20 120.0 ?
C20 C21 C22 119.3(5) ?
C20 C21 H21 120.4 ?
C22 C21 H21 120.4 ?
C21 C22 C17 121.6(4) ?
C21 C22 N6 117.8(4) ?
C17 C22 N6 120.5(4) ?
C24 C23 N10 113.7(3) ?
C24 C23 C26 127.3(3) ?
N10 C23 C26 118.9(3) ?
C23 C24 N7 129.0(3) ?
C23 C24 S2 112.1(3) ?
N7 C24 S2 118.8(2) ?
N10 C25 N11 121.2(3) ?
N10 C25 S2 117.4(3) ?
N11 C25 S2 121.2(3) ?
C27 C26 C30 107.2(3) ?
C27 C26 C23 125.4(3) ?
C30 C26 C23 127.4(3) ?
C28 C27 C26 108.0(4) ?
C28 C27 H27 126.0 ?
C26 C27 H27 126.0 ?
C29 C28 C27 108.4(4) ?
C29 C28 H28 125.8 ?
C27 C28 H28 125.8 ?
C28 C29 C30 108.4(4) ?
C28 C29 H29 125.8 ?
C30 C29 H29 125.8 ?
C29 C30 C26 108.0(4) ?
C29 C30 H30 126.0 ?
C26 C30 H30 126.0 ?
C35 C31 C32 108.1(5) ?
C35 C31 H31 126.0 ?
C32 C31 H31 126.0 ?
C33 C32 C31 107.7(5) ?
C33 C32 H32 126.1 ?
C31 C32 H32 126.1 ?
C34 C33 C32 107.6(5) ?
C34 C33 H33 126.2 ?
C32 C33 H33 126.2 ?
C33 C34 C35 109.0(5) ?
C33 C34 H34 125.5 ?
C35 C34 H34 125.5 ?
C31 C35 C34 107.5(5) ?
C31 C35 H35 126.2 ?
C34 C35 H35 126.2 ?
N7 C36 N9 111.9(3) ?
N7 C36 H36 124.0 ?
N9 C36 H36 124.0 ?
N8 C37 N9 116.4(3) ?
N8 C37 H37 121.8 ?
N9 C37 H37 121.8 ?
O4 C38 N11 123.4(4) ?
O4 C38 C39 122.4(4) ?
N11 C38 C39 114.2(3) ?
C44 C39 C40 116.7(4) ?
C44 C39 C38 124.4(4) ?
C40 C39 C38 118.9(4) ?
C41 C40 C39 120.9(5) ?
C41 C40 H40 119.6 ?
C39 C40 H40 119.6 ?
C42 C41 C40 120.0(5) ?
C42 C41 H41 120.0 ?
C40 C41 H41 120.0 ?
C41 C42 C43 120.9(5) ?
C41 C42 H42 119.5 ?
C43 C42 H42 119.5 ?
C42 C43 C44 118.1(5) ?
C42 C43 H43 120.9 ?
C44 C43 H43 120.9 ?
C43 C44 C39 123.3(4) ?
C43 C44 N12 116.7(5) ?
C39 C44 N12 120.0(4) ?

loop_
_geom_bond_atom_site_label_1
_geom_bond_atom_site_label_2
_geom_bond_distance
_geom_bond_publ_flag
Fe1 C13 2.023(4) yes
Fe1 C7 2.024(4) yes
Fe1 C8 2.025(4) yes
Fe1 C12 2.025(5) yes
Fe1 C9 2.032(4) yes
Fe1 C6 2.033(4) yes
Fe1 C10 2.038(4) yes
Fe1 C11 2.042(4) yes
Fe1 C5 2.045(4) yes
Fe1 C4 2.052(4) yes
Fe2 C27 2.015(4) yes
Fe2 C28 2.022(4) yes
Fe2 C32 2.024(5) yes
Fe2 C33 2.028(4) yes
Fe2 C31 2.029(5) yes
Fe2 C34 2.032(5) yes
Fe2 C26 2.043(4) yes
Fe2 C29 2.043(4) yes
Fe2 C35 2.046(5) yes
Fe2 C30 2.057(4) yes
S1 C3 1.725(3) no
S1 C2 1.730(4) no
S2 C25 1.728(3) ?
S2 C24 1.731(4) ?
O1 C16 1.222(4) no
O2 N6 1.190(5) ?
O3 N6 1.221(5) ?
O4 C38 1.213(4) ?
O5 N12 1.189(5) ?
O6 N12 1.180(5) ?
N1 C14 1.331(4) no
N1 N2 1.357(4) no
N1 C2 1.414(4) no
N2 C15 1.314(4) no
N3 C14 1.313(4) ?
N3 C15 1.344(5) ?
N4 C3 1.298(4) no
N4 C1 1.391(4) no
N5 C16 1.351(5) no
N5 C3 1.384(4) no
N5 H5A 0.85(3) ?
N6 C22 1.478(6) no
N7 C36 1.319(4) ?
N7 N8 1.365(4) ?
N7 C24 1.414(4) ?
N8 C37 1.310(5) ?
N9 C36 1.325(4) ?
N9 C37 1.351(5) ?
N10 C25 1.286(4) ?
N10 C23 1.385(4) ?
N11 C38 1.350(5) ?
N11 C25 1.385(4) ?
N11 H11A 0.85(3) ?
N12 C44 1.471(6) ?
C1 C2 1.366(4) no
C1 C4 1.451(5) no
C4 C8 1.416(5) ?
C4 C5 1.426(5) ?
C5 C6 1.407(5) ?
C5 H5 0.9300 ?
C6 C7 1.394(6) ?
C6 H6 0.9300 ?
C7 C8 1.412(5) ?
C7 H7 0.9300 ?
C8 H8 0.9300 ?
C9 C10 1.393(6) ?
C9 C13 1.400(6) ?
C9 H9 0.9300 ?
C10 C11 1.394(6) ?
C10 H10 0.9300 ?
C11 C12 1.394(6) ?
C11 H11 0.9300 ?
C12 C13 1.394(6) ?
C12 H12 0.9300 ?
C13 H13 0.9300 ?
C14 H14 0.9300 ?
C15 H15 0.9300 ?
C16 C17 1.505(5) no
C17 C18 1.378(6) ?
C17 C22 1.379(5) ?
C18 C19 1.373(6) ?
C18 H18 0.9300 ?
C19 C20 1.372(7) ?
C19 H19 0.9300 ?
C20 C21 1.364(7) ?
C20 H20 0.9300 ?
C21 C22 1.376(6) ?
C21 H21 0.9300 ?
C23 C24 1.353(4) ?
C23 C26 1.467(5) ?
C26 C27 1.420(5) ?
C26 C30 1.424(5) ?
C27 C28 1.406(5) ?
C27 H27 0.9300 ?
C28 C29 1.402(6) ?
C28 H28 0.9300 ?
C29 C30 1.405(5) ?
C29 H29 0.9300 ?
C30 H30 0.9300 ?
C31 C35 1.399(6) ?
C31 C32 1.414(6) ?
C31 H31 0.9300 ?
C32 C33 1.413(6) ?
C32 H32 0.9300 ?
C33 C34 1.390(6) ?
C33 H33 0.9300 ?
C34 C35 1.409(6) ?
C34 H34 0.9300 ?
C35 H35 0.9300 ?
C36 H36 0.9300 ?
C37 H37 0.9300 ?
C38 C39 1.497(5) ?
C39 C44 1.376(6) ?
C39 C40 1.384(5) ?
C40 C41 1.382(6) ?
C40 H40 0.9300 ?
C41 C42 1.360(7) ?
C41 H41 0.9300 ?
C42 C43 1.364(6) ?
C42 H42 0.9300 ?
C43 C44 1.373(6) ?
C43 H43 0.9300 ?

loop_
_geom_hbond_atom_site_label_D
_geom_hbond_atom_site_label_H
_geom_hbond_atom_site_label_A
_geom_hbond_site_symmetry_A
_geom_hbond_distance_DH
_geom_hbond_distance_HA
_geom_hbond_distance_DA
_geom_hbond_angle_DHA
N5 H5A N9 2_645 0.85(3) 2.13(4) 2.952(4) 160(4)
N11 H11A N3 1_655 0.85(3) 2.10(4) 2.932(4) 165(3)
C6 H6 O4 2_645 0.930 2.48 3.333(3) 153

loop_
_geom_torsion_atom_site_label_1
_geom_torsion_atom_site_label_2
_geom_torsion_atom_site_label_3
_geom_torsion_atom_site_label_4
_geom_torsion
_geom_torsion_publ_flag
C14 N1 N2 C15 0.2(4) ?
C2 N1 N2 C15 176.8(3) no
C36 N7 N8 C37 1.0(4) ?
C24 N7 N8 C37 177.9(3) ?
C3 N4 C1 C2 -0.4(4) ?
C3 N4 C1 C4 -177.7(3) no
N4 C1 C2 N1 178.9(3) ?
C4 C1 C2 N1 -4.2(6) no
N4 C1 C2 S1 -0.4(4) ?
C4 C1 C2 S1 176.5(3) ?
C14 N1 C2 C1 -129.8(4) ?
N2 N1 C2 C1 54.2(6) ?
C14 N1 C2 S1 49.5(5) yes
N2 N1 C2 S1 -126.5(3) yes
C3 S1 C2 C1 0.8(3) ?
C3 S1 C2 N1 -178.6(3) ?
C1 N4 C3 N5 -177.0(3) ?
C1 N4 C3 S1 1.1(4) ?
C16 N5 C3 N4 179.7(3) no
C16 N5 C3 S1 1.8(5) yes
C2 S1 C3 N4 -1.1(3) ?
C2 S1 C3 N5 176.9(3) ?
C2 C1 C4 C8 14.0(7) ?
N4 C1 C4 C8 -169.3(4) ?
C2 C1 C4 C5 -161.8(4) ?
N4 C1 C4 C5 14.9(5) yes
C8 C4 C5 C6 0.5(4) ?
C1 C4 C5 C6 177.1(3) ?
C4 C5 C6 C7 -0.4(4) ?
C5 C6 C7 C8 0.2(5) ?
C6 C7 C8 C4 0.1(5) ?
C5 C4 C8 C7 -0.4(5) ?
C1 C4 C8 C7 -176.7(4) ?
C13 C9 C10 C11 0.1(5) ?
C9 C10 C11 C12 -0.5(5) ?
C10 C11 C12 C13 0.6(5) ?
C11 C12 C13 C9 -0.5(5) ?
C10 C9 C13 C12 0.2(5) ?
C15 N3 C14 N1 0.2(4) ?
N2 N1 C14 N3 -0.3(5) ?
C2 N1 C14 N3 -176.7(3) ?
N1 N2 C15 N3 -0.1(5) ?
C14 N3 C15 N2 0.0(5) ?
C3 N5 C16 O1 4.2(6) yes
C3 N5 C16 C17 -178.7(3) no
O1 C16 C17 C18 62.5(5) ?
N5 C16 C17 C18 -114.7(4) ?
O1 C16 C17 C22 -116.8(5) no
N5 C16 C17 C22 66.1(5) yes
C22 C17 C18 C19 0.3(6) ?
C16 C17 C18 C19 -178.9(4) ?
C17 C18 C19 C20 -0.2(7) ?
C18 C19 C20 C21 -0.4(8) ?
C19 C20 C21 C22 0.8(8) ?
C20 C21 C22 C17 -0.6(7) ?
C20 C21 C22 N6 178.2(5) ?
C18 C17 C22 C21 0.1(6) ?
C16 C17 C22 C21 179.3(4) ?
C18 C17 C22 N6 -178.8(4) ?
C16 C17 C22 N6 0.4(6) ?
O2 N6 C22 C21 -150.3(5) ?
O3 N6 C22 C21 30.6(6) ?
O2 N6 C22 C17 28.6(6) ?
O3 N6 C22 C17 -150.5(4) ?
C25 N10 C23 C24 1.7(5) ?
C25 N10 C23 C26 -178.7(3) ?
N10 C23 C24 N7 -179.6(3) ?
C26 C23 C24 N7 0.8(6) ?
N10 C23 C24 S2 -1.8(4) ?
C26 C23 C24 S2 178.7(3) ?
C36 N7 C24 C23 -83.6(5) ?
N8 N7 C24 C23 100.2(5) ?
C36 N7 C24 S2 98.6(4) yes
N8 N7 C24 S2 -77.6(4) yes
C25 S2 C24 C23 1.0(3) ?
C25 S2 C24 N7 179.1(3) ?
C23 N10 C25 N11 176.1(3) ?
C23 N10 C25 S2 -0.9(4) ?
C38 N11 C25 N10 -173.7(4) ?
C38 N11 C25 S2 3.1(6) yes
C24 S2 C25 N10 0.0(3) ?
C24 S2 C25 N11 -177.0(3) ?
C24 C23 C26 C27 159.3(4) ?
N10 C23 C26 C27 -20.3(5) yes
C24 C23 C26 C30 -21.1(6) ?
N10 C23 C26 C30 159.4(4) ?
C30 C26 C27 C28 0.3(4) ?
C23 C26 C27 C28 180.0(4) ?
C26 C27 C28 C29 -0.4(5) ?
C27 C28 C29 C30 0.4(5) ?
C28 C29 C30 C26 -0.2(5) ?
C27 C26 C30 C29 -0.1(4) ?
C23 C26 C30 C29 -179.8(4) ?
C35 C31 C32 C33 0.5(5) ?
C31 C32 C33 C34 -0.3(6) ?
C32 C33 C34 C35 -0.1(6) ?
C32 C31 C35 C34 -0.5(5) ?
C33 C34 C35 C31 0.4(6) ?
N8 N7 C36 N9 -0.9(4) ?
C24 N7 C36 N9 -177.4(3) ?
C37 N9 C36 N7 0.4(4) ?
N7 N8 C37 N9 -0.8(5) ?
C36 N9 C37 N8 0.3(5) ?
C25 N11 C38 O4 -13.4(7) yes
C25 N11 C38 C39 169.1(4) ?
O4 C38 C39 C44 105.9(5) ?
N11 C38 C39 C44 -76.6(5) yes
O4 C38 C39 C40 -75.8(5) ?
N11 C38 C39 C40 101.7(4) ?
C44 C39 C40 C41 2.2(5) ?
C38 C39 C40 C41 -176.2(4) ?
C39 C40 C41 C42 -0.4(6) ?
C40 C41 C42 C43 -1.3(7) ?
C41 C42 C43 C44 1.0(7) ?
C42 C43 C44 C39 1.0(6) ?
C42 C43 C44 N12 -177.4(4) ?
C40 C39 C44 C43 -2.6(6) ?
C38 C39 C44 C43 175.8(4) ?
C40 C39 C44 N12 175.8(4) ?
C38 C39 C44 N12 -5.8(6) ?
O6 N12 C44 C43 -7.3(7) ?
O5 N12 C44 C43 166.5(5) ?
O6 N12 C44 C39 174.3(5) ?
O5 N12 C44 C39 -11.9(7) ?
